data_1011156
loop_
_publ_author_name
'Broch, E'

_publ_section_title 'Die Kristallstruktur von Yttriumvanadat'
_journal_coden_ASTM ZPCBAL
_journal_name_full
;
Zeitschrift fuer Physikalische Chemie, Abteilung B: Chemie der
Elementarprozesse, Aufbau der Materie
;
_journal_page_first 345
_journal_page_last 350
_journal_volume 20
_journal_year 1933
_chemical_compound_source 'synthetic at 1273-1373 K for 5 h'
_chemical_formula_structural 'Y (V O4)'
_chemical_formula_sum 'O4 V Y'
_chemical_name_mineral 'Wakefieldite (Y)'
_chemical_name_systematic 'Yttrium vanadate'
_symmetry_cell_setting tetragonal
_symmetry_Int_Tables_number 141
_symmetry_space_group_name_H-M 'I 41/a m d 1'
_cell_angle_alpha 90
_cell_angle_beta 90
_cell_angle_gamma 90
_cell_formula_units_Z 4
_cell_length_a 7.126
_cell_length_b 7.126
_cell_length_c 6.179
_cell_volume 313.8
_exptl_crystal_density_meas 4.49
_cod_database_code 1011156

loop_
_symmetry_equiv_pos_as_xyz
x,y,z
-x,-y,-z
1/2-x,y,z
1/2+x,-y,-z
x,-y,z
-x,y,-z
1/2-x,-y,z
1/2+x,y,-z
1/4+y,1/4+x,3/4+z
1/4-y,1/4-x,3/4-z
1/4-y,1/4+x,3/4+z
1/4+y,1/4-x,3/4-z
1/4+y,3/4-x,3/4+z
1/4-y,3/4+x,3/4-z
1/4-y,3/4-x,3/4+z
1/4+y,3/4+x,3/4-z
1/2+x,1/2+y,1/2+z
1/2-x,1/2-y,1/2-z
-x,1/2+y,1/2+z
x,1/2-y,1/2-z
1/2+x,1/2-y,1/2+z
1/2-x,1/2+y,1/2-z
-x,1/2-y,1/2+z
x,1/2+y,1/2-z
3/4+y,3/4+x,1/4+z
3/4-y,3/4-x,1/4-z
3/4-y,3/4+x,1/4+z
3/4+y,3/4-x,1/4-z
3/4+y,1/4-x,1/4+z
3/4-y,1/4+x,1/4-z
3/4-y,1/4-x,1/4+z
3/4+y,1/4+x,1/4-z

loop_
_atom_site_label
_atom_site_type_symbol
_atom_site_symmetry_multiplicity
_atom_site_Wyckoff_symbol
_atom_site_fract_x
_atom_site_fract_y
_atom_site_fract_z
_atom_site_occupancy
_atom_site_attached_hydrogens
_atom_site_calc_flag
Y1 Y3+ 4 a 0.75 0. 0.125 1. 0 d
V1 V5+ 4 b 0.75 0. 0.625 1. 0 d
O1 O2- 16 h 0.75 0.19 0.48 1. 0 d

loop_
_atom_type_symbol
_atom_type_oxidation_number
Y3+ 3.000
V5+ 5.000
O2- -2.000
